data_7026430
loop_
_publ_author_name
'Watanabe, Chieko'
'Inagawa, Yuichiro'
'Iwamoto, Takeaki'
'Kira, Mitsuo'

_publ_section_title
;
 Synthesis and structures of (dialkylsilylene)bis(phosphine)-nickel,
 palladium, and platinum complexes and
 (\h(6)-arene)(dialkylsilylene)nickel complexes.
;
_journal_issue 39
_journal_name_full 'Dalton transactions (Cambridge, England : 2003)'
_journal_page_first 9414
_journal_page_last 9420
_journal_paper_doi 10.1039/c0dt00415d
_journal_volume 39
_journal_year 2010
_chemical_formula_sum 'C22 H58 Ni P2 Si5'
_chemical_formula_weight 583.78
_chemical_name_systematic
;
?
;
_space_group_IT_number 14
_symmetry_cell_setting monoclinic
_symmetry_space_group_name_Hall '-P 2yn'
_symmetry_space_group_name_H-M 'P 1 21/n 1'
_atom_sites_solution_hydrogens geom
_atom_sites_solution_primary direct
_atom_sites_solution_secondary difmap
_audit_creation_method SHELXL-97
_cell_angle_alpha 90.00
_cell_angle_beta 112.327(3)
_cell_angle_gamma 90.00
_cell_formula_units_Z 4
_cell_length_a 9.476(3)
_cell_length_b 32.504(9)
_cell_length_c 11.672(3)
_cell_measurement_reflns_used 7916
_cell_measurement_temperature 100
_cell_measurement_theta_max 27.40
_cell_measurement_theta_min 2.26
_cell_volume 3325.5(16)
_computing_cell_refinement 'APEX2 (Bruker AXS, 2006)'
_computing_data_collection 'APEX2 '
_computing_data_reduction 'SAINT (Bruker AXS, 2004)'
_computing_molecular_graphics 'XSHEL (Bruker AXS,2002)'
_computing_publication_material 'XCIF (Bruker AXS, 2001)'
_computing_structure_refinement 'SHELXL-97 (Sheldrick, 1997)'
_computing_structure_solution 'SHELXS-97 (Sheldrick, 1997)'
_diffrn_ambient_temperature 100
_diffrn_detector_area_resol_mean 8.333
_diffrn_measured_fraction_theta_full 1.000
_diffrn_measured_fraction_theta_max 0.996
_diffrn_measurement_device_type 'Bruker APEXII CCD area detector'
_diffrn_measurement_method 'phi and omega scans'
_diffrn_radiation_monochromator 'Bruker Helios multilayer confocal mirror'
_diffrn_radiation_source 'Bruker TXS fine-focus rotating anode'
_diffrn_radiation_type MoK\a
_diffrn_radiation_wavelength 0.71073
_diffrn_reflns_av_R_equivalents 0.0622
_diffrn_reflns_av_sigmaI/netI 0.0494
_diffrn_reflns_limit_h_max 12
_diffrn_reflns_limit_h_min -12
_diffrn_reflns_limit_k_max 42
_diffrn_reflns_limit_k_min -42
_diffrn_reflns_limit_l_max 15
_diffrn_reflns_limit_l_min -15
_diffrn_reflns_number 36966
_diffrn_reflns_theta_full 25.00
_diffrn_reflns_theta_max 27.50
_diffrn_reflns_theta_min 1.25
_exptl_absorpt_coefficient_mu 0.870
_exptl_absorpt_correction_T_max 0.8453
_exptl_absorpt_correction_T_min 0.8453
_exptl_absorpt_correction_type empirical
_exptl_absorpt_process_details
;
SADABS Sheldrick 1996
;
_exptl_crystal_colour 'dark red'
_exptl_crystal_density_diffrn 1.166
_exptl_crystal_density_method 'not measured'
_exptl_crystal_description prism
_exptl_crystal_F_000 1272
_exptl_crystal_size_max 0.20
_exptl_crystal_size_mid 0.20
_exptl_crystal_size_min 0.20
_refine_diff_density_max 0.792
_refine_diff_density_min -0.412
_refine_diff_density_rms 0.076
_refine_ls_extinction_method none
_refine_ls_goodness_of_fit_ref 1.041
_refine_ls_hydrogen_treatment constr
_refine_ls_matrix_type full
_refine_ls_number_parameters 289
_refine_ls_number_reflns 7603
_refine_ls_number_restraints 0
_refine_ls_restrained_S_all 1.041
_refine_ls_R_factor_all 0.0568
_refine_ls_R_factor_gt 0.0380
_refine_ls_shift/su_max 0.001
_refine_ls_shift/su_mean 0.000
_refine_ls_structure_factor_coef Fsqd
_refine_ls_weighting_details 'calc w=1/[\s^2^(Fo^2^)+(0.0418P)^2^+0.8623P] where P=(Fo^2^+2Fc^2^)/3'
_refine_ls_weighting_scheme calc
_refine_ls_wR_factor_gt 0.0839
_refine_ls_wR_factor_ref 0.0923
_reflns_number_gt 5865
_reflns_number_total 7603
_reflns_threshold_expression >2sigma
_cod_data_source_file c0dt00415d.txt
_cod_data_source_block (silylene)(Me3P)2Ni_cw20
_cod_depositor_comments
;
The following automatic conversions were performed:

'_symmetry_cell_setting' value 'Monoclinic' changed to 'monoclinic'
according to /home/saulius/struct/CIF-dictionaries/cif_core.dic
dictionary named 'cif_core.dic' version 2.4.2 from 2011-04-26.

Automatic conversion script
Id: cif_fix_values 1891 2012-01-12 08:04:46Z andrius 
;
_cod_original_sg_symbol_H-M 'P2(1)/n '
_cod_database_code 7026430

loop_
_symmetry_equiv_pos_as_xyz
'x, y, z'
'-x+1/2, y+1/2, -z+1/2'
'-x, -y, -z'
'x-1/2, -y-1/2, z-1/2'

loop_
_atom_site_label
_atom_site_type_symbol
_atom_site_fract_x
_atom_site_fract_y
_atom_site_fract_z
_atom_site_U_iso_or_equiv
_atom_site_adp_type
_atom_site_occupancy
_atom_site_symmetry_multiplicity
_atom_site_calc_flag
_atom_site_refinement_flags
Si1 Si 0.73984(7) 0.136739(17) 0.55279(5) 0.01567(13) Uani 1 1 d .
C1 C 0.6189(2) 0.11324(6) 0.39381(19) 0.0167(4) Uani 1 1 d .
C2 C 0.6115(3) 0.14764(6) 0.2973(2) 0.0202(5) Uani 1 1 d .
H1 H 0.6999 0.1450 0.2724 0.024 Uiso 1 1 calc R
H2 H 0.5172 0.1444 0.2224 0.024 Uiso 1 1 calc R
C3 C 0.6132(3) 0.19035(6) 0.3550(2) 0.0196(5) Uani 1 1 d .
H3 H 0.5110 0.1965 0.3551 0.024 Uiso 1 1 calc R
H4 H 0.6375 0.2116 0.3044 0.024 Uiso 1 1 calc R
C4 C 0.7344(2) 0.19189(6) 0.4907(2) 0.0179(4) Uani 1 1 d .
Ni1 Ni 0.84261(3) 0.110962(8) 0.73379(2) 0.01714(8) Uani 1 1 d .
P1 P 1.06471(7) 0.082261(18) 0.81638(5) 0.02090(13) Uani 1 1 d .
P2 P 0.74225(7) 0.106656(18) 0.87199(5) 0.02095(13) Uani 1 1 d .
C5 C 1.1727(3) 0.06712(8) 0.7224(2) 0.0331(6) Uani 1 1 d .
H5 H 1.1920 0.0914 0.6808 0.050 Uiso 1 1 calc R
H6 H 1.1138 0.0469 0.6603 0.050 Uiso 1 1 calc R
H7 H 1.2700 0.0549 0.7758 0.050 Uiso 1 1 calc R
C6 C 1.2096(3) 0.11269(8) 0.9353(2) 0.0313(6) Uani 1 1 d .
H8 H 1.3048 0.0969 0.9690 0.047 Uiso 1 1 calc R
H9 H 1.1742 0.1192 1.0019 0.047 Uiso 1 1 calc R
H10 H 1.2276 0.1383 0.8986 0.047 Uiso 1 1 calc R
C7 C 1.0756(3) 0.03377(7) 0.8992(2) 0.0311(6) Uani 1 1 d .
H11 H 1.0099 0.0133 0.8422 0.047 Uiso 1 1 calc R
H12 H 1.0416 0.0382 0.9677 0.047 Uiso 1 1 calc R
H13 H 1.1813 0.0239 0.9320 0.047 Uiso 1 1 calc R
C8 C 0.6584(3) 0.05614(7) 0.8762(2) 0.0285(5) Uani 1 1 d .
H14 H 0.6183 0.0558 0.9423 0.043 Uiso 1 1 calc R
H15 H 0.7367 0.0348 0.8922 0.043 Uiso 1 1 calc R
H16 H 0.5752 0.0508 0.7965 0.043 Uiso 1 1 calc R
C9 C 0.8662(3) 0.11353(8) 1.0348(2) 0.0325(6) Uani 1 1 d .
H17 H 0.9114 0.1411 1.0467 0.049 Uiso 1 1 calc R
H18 H 0.9474 0.0928 1.0583 0.049 Uiso 1 1 calc R
H19 H 0.8061 0.1104 1.0865 0.049 Uiso 1 1 calc R
C10 C 0.5854(3) 0.14025(8) 0.8672(2) 0.0319(6) Uani 1 1 d .
H20 H 0.4972 0.1355 0.7901 0.048 Uiso 1 1 calc R
H21 H 0.6175 0.1690 0.8709 0.048 Uiso 1 1 calc R
H22 H 0.5573 0.1342 0.9381 0.048 Uiso 1 1 calc R
Si2 Si 0.73165(8) 0.067647(18) 0.37456(6) 0.02039(14) Uani 1 1 d .
C11 C 0.9309(3) 0.08239(7) 0.3937(2) 0.0268(5) Uani 1 1 d .
H23 H 0.9776 0.0986 0.4696 0.040 Uiso 1 1 calc R
H24 H 0.9277 0.0988 0.3223 0.040 Uiso 1 1 calc R
H25 H 0.9913 0.0575 0.3991 0.040 Uiso 1 1 calc R
C12 C 0.7451(3) 0.02670(7) 0.4912(2) 0.0286(6) Uani 1 1 d .
H26 H 0.8146 0.0050 0.4866 0.043 Uiso 1 1 calc R
H27 H 0.6438 0.0149 0.4735 0.043 Uiso 1 1 calc R
H28 H 0.7840 0.0387 0.5744 0.043 Uiso 1 1 calc R
C13 C 0.6486(3) 0.04573(8) 0.2131(2) 0.0301(6) Uani 1 1 d .
H29 H 0.5987 0.0677 0.1542 0.045 Uiso 1 1 calc R
H30 H 0.5736 0.0245 0.2092 0.045 Uiso 1 1 calc R
H31 H 0.7304 0.0336 0.1921 0.045 Uiso 1 1 calc R
Si3 Si 0.42174(7) 0.096762(19) 0.38254(6) 0.01988(14) Uani 1 1 d .
C14 C 0.3373(3) 0.05235(8) 0.2747(2) 0.0299(6) Uani 1 1 d .
H32 H 0.3997 0.0277 0.3061 0.045 Uiso 1 1 calc R
H33 H 0.3348 0.0590 0.1921 0.045 Uiso 1 1 calc R
H34 H 0.2332 0.0472 0.2699 0.045 Uiso 1 1 calc R
C15 C 0.4185(3) 0.08049(7) 0.5349(2) 0.0275(5) Uani 1 1 d .
H35 H 0.4447 0.1040 0.5918 0.041 Uiso 1 1 calc R
H36 H 0.4928 0.0584 0.5697 0.041 Uiso 1 1 calc R
H37 H 0.3163 0.0706 0.5232 0.041 Uiso 1 1 calc R
C16 C 0.2770(3) 0.13860(8) 0.3177(2) 0.0313(6) Uani 1 1 d .
H38 H 0.1756 0.1282 0.3070 0.047 Uiso 1 1 calc R
H39 H 0.2769 0.1474 0.2374 0.047 Uiso 1 1 calc R
H40 H 0.3028 0.1620 0.3749 0.047 Uiso 1 1 calc R
Si4 Si 0.92741(8) 0.21010(2) 0.49539(7) 0.02653(16) Uani 1 1 d .
C17 C 0.9549(3) 0.19710(8) 0.3488(3) 0.0399(7) Uani 1 1 d .
H41 H 0.8689 0.2079 0.2778 0.060 Uiso 1 1 calc R
H42 H 0.9600 0.1672 0.3414 0.060 Uiso 1 1 calc R
H43 H 1.0500 0.2095 0.3507 0.060 Uiso 1 1 calc R
C18 C 1.0897(3) 0.18868(9) 0.6297(3) 0.0465(8) Uani 1 1 d .
H44 H 1.1854 0.2010 0.6326 0.070 Uiso 1 1 calc R
H45 H 1.0939 0.1588 0.6205 0.070 Uiso 1 1 calc R
H46 H 1.0751 0.1950 0.7065 0.070 Uiso 1 1 calc R
C19 C 0.9525(3) 0.26741(8) 0.5043(3) 0.0382(7) Uani 1 1 d .
H47 H 0.9516 0.2773 0.5833 0.057 Uiso 1 1 calc R
H48 H 0.8690 0.2803 0.4358 0.057 Uiso 1 1 calc R
H49 H 1.0501 0.2745 0.4985 0.057 Uiso 1 1 calc R
Si5 Si 0.66557(7) 0.225056(19) 0.59255(6) 0.02207(15) Uani 1 1 d .
C20 C 0.4757(3) 0.20733(8) 0.5885(2) 0.0293(6) Uani 1 1 d .
H50 H 0.4774 0.1774 0.5993 0.044 Uiso 1 1 calc R
H51 H 0.3961 0.2147 0.5087 0.044 Uiso 1 1 calc R
H52 H 0.4542 0.2206 0.6555 0.044 Uiso 1 1 calc R
C21 C 0.8055(3) 0.22398(8) 0.7560(2) 0.0305(6) Uani 1 1 d .
H53 H 0.7639 0.2391 0.8087 0.046 Uiso 1 1 calc R
H54 H 0.9011 0.2369 0.7608 0.046 Uiso 1 1 calc R
H55 H 0.8251 0.1954 0.7844 0.046 Uiso 1 1 calc R
C22 C 0.6312(3) 0.28055(7) 0.5445(2) 0.0356(6) Uani 1 1 d .
H56 H 0.5554 0.2922 0.5736 0.053 Uiso 1 1 calc R
H57 H 0.5934 0.2825 0.4540 0.053 Uiso 1 1 calc R
H58 H 0.7270 0.2959 0.5808 0.053 Uiso 1 1 calc R

loop_
_atom_site_aniso_label
_atom_site_aniso_U_11
_atom_site_aniso_U_22
_atom_site_aniso_U_33
_atom_site_aniso_U_23
_atom_site_aniso_U_13
_atom_site_aniso_U_12
Si1 0.0164(3) 0.0138(3) 0.0179(3) 0.0014(2) 0.0077(2) 0.0004(2)
C1 0.0211(11) 0.0137(10) 0.0172(10) 0.0012(8) 0.0096(9) 0.0005(8)
C2 0.0230(12) 0.0189(11) 0.0186(11) 0.0019(9) 0.0079(9) 0.0008(9)
C3 0.0218(12) 0.0159(10) 0.0210(11) 0.0041(9) 0.0081(9) 0.0022(9)
C4 0.0160(11) 0.0153(10) 0.0209(11) 0.0025(9) 0.0054(9) -0.0004(8)
Ni1 0.01938(16) 0.01674(14) 0.01695(14) 0.00243(11) 0.00876(12) 0.00156(11)
P1 0.0228(3) 0.0210(3) 0.0199(3) 0.0040(2) 0.0092(2) 0.0046(2)
P2 0.0254(3) 0.0211(3) 0.0195(3) -0.0012(2) 0.0121(2) -0.0021(2)
C5 0.0307(14) 0.0412(15) 0.0311(14) 0.0084(12) 0.0160(12) 0.0126(12)
C6 0.0241(13) 0.0350(14) 0.0311(13) -0.0001(11) 0.0064(11) 0.0005(11)
C7 0.0356(15) 0.0239(13) 0.0326(14) 0.0095(11) 0.0115(12) 0.0058(11)
C8 0.0351(15) 0.0265(13) 0.0260(12) -0.0005(10) 0.0141(11) -0.0069(11)
C9 0.0380(15) 0.0396(15) 0.0228(12) -0.0043(11) 0.0148(11) -0.0103(12)
C10 0.0343(15) 0.0343(14) 0.0362(14) -0.0008(11) 0.0238(12) 0.0049(11)
Si2 0.0275(4) 0.0158(3) 0.0212(3) 0.0012(2) 0.0130(3) 0.0027(3)
C11 0.0263(13) 0.0299(13) 0.0278(13) 0.0043(10) 0.0143(11) 0.0084(10)
C12 0.0408(15) 0.0178(12) 0.0312(13) 0.0036(10) 0.0180(12) 0.0039(10)
C13 0.0430(16) 0.0236(13) 0.0288(13) -0.0047(10) 0.0195(12) -0.0010(11)
Si3 0.0204(3) 0.0184(3) 0.0209(3) -0.0023(2) 0.0079(3) -0.0030(2)
C14 0.0332(14) 0.0262(13) 0.0287(13) -0.0047(10) 0.0100(11) -0.0079(11)
C15 0.0302(14) 0.0288(13) 0.0276(13) -0.0050(10) 0.0156(11) -0.0109(10)
C16 0.0194(13) 0.0273(13) 0.0418(15) -0.0022(11) 0.0056(11) -0.0006(10)
Si4 0.0217(4) 0.0221(3) 0.0352(4) 0.0091(3) 0.0101(3) -0.0033(3)
C17 0.0388(17) 0.0341(15) 0.0596(19) 0.0055(13) 0.0333(15) -0.0028(12)
C18 0.0196(14) 0.0498(18) 0.061(2) 0.0272(15) 0.0057(13) -0.0033(12)
C19 0.0395(17) 0.0293(14) 0.0436(16) 0.0062(12) 0.0132(13) -0.0142(12)
Si5 0.0237(3) 0.0152(3) 0.0237(3) -0.0025(2) 0.0049(3) -0.0001(2)
C20 0.0281(14) 0.0280(13) 0.0320(14) -0.0052(11) 0.0118(11) 0.0030(10)
C21 0.0328(14) 0.0256(13) 0.0281(13) -0.0043(10) 0.0060(11) -0.0046(11)
C22 0.0432(16) 0.0165(12) 0.0385(15) -0.0035(11) 0.0058(13) 0.0022(11)

loop_
_atom_type_symbol
_atom_type_description
_atom_type_scat_dispersion_real
_atom_type_scat_dispersion_imag
_atom_type_scat_source
C C 0.0033 0.0016 'International Tables Vol C Tables 4.2.6.8 and 6.1.1.4'
H H 0.0000 0.0000 'International Tables Vol C Tables 4.2.6.8 and 6.1.1.4'
Si Si 0.0817 0.0704 'International Tables Vol C Tables 4.2.6.8 and 6.1.1.4'
P P 0.1023 0.0942 'International Tables Vol C Tables 4.2.6.8 and 6.1.1.4'
Ni Ni 0.3393 1.1124 'International Tables Vol C Tables 4.2.6.8 and 6.1.1.4'

loop_
_geom_angle_atom_site_label_1
_geom_angle_atom_site_label_2
_geom_angle_atom_site_label_3
_geom_angle
C4 Si1 C1 94.88(9)
C4 Si1 Ni1 132.45(7)
C1 Si1 Ni1 132.67(7)
C2 C1 Si2 110.27(14)
C2 C1 Si3 112.12(15)
Si2 C1 Si3 110.88(11)
C2 C1 Si1 104.85(14)
Si2 C1 Si1 105.59(10)
Si3 C1 Si1 112.79(11)
C3 C2 C1 109.79(17)
C3 C2 H1 109.7
C1 C2 H1 109.7
C3 C2 H2 109.7
C1 C2 H2 109.7
H1 C2 H2 108.2
C2 C3 C4 110.67(17)
C2 C3 H3 109.5
C4 C3 H3 109.5
C2 C3 H4 109.5
C4 C3 H4 109.5
H3 C3 H4 108.1
C3 C4 Si5 111.01(15)
C3 C4 Si4 111.51(15)
Si5 C4 Si4 111.15(11)
C3 C4 Si1 104.82(14)
Si5 C4 Si1 105.04(11)
Si4 C4 Si1 112.97(11)
Si1 Ni1 P1 127.67(3)
Si1 Ni1 P2 126.76(3)
P1 Ni1 P2 105.55(3)
C6 P1 C5 99.83(13)
C6 P1 C7 100.92(12)
C5 P1 C7 98.78(12)
C6 P1 Ni1 115.32(9)
C5 P1 Ni1 121.30(9)
C7 P1 Ni1 117.16(9)
C10 P2 C9 98.77(13)
C10 P2 C8 100.36(12)
C9 P2 C8 101.26(11)
C10 P2 Ni1 121.38(9)
C9 P2 Ni1 118.39(9)
C8 P2 Ni1 113.31(8)
P1 C5 H5 109.5
P1 C5 H6 109.5
H5 C5 H6 109.5
P1 C5 H7 109.5
H5 C5 H7 109.5
H6 C5 H7 109.5
P1 C6 H8 109.5
P1 C6 H9 109.5
H8 C6 H9 109.5
P1 C6 H10 109.5
H8 C6 H10 109.5
H9 C6 H10 109.5
P1 C7 H11 109.5
P1 C7 H12 109.5
H11 C7 H12 109.5
P1 C7 H13 109.5
H11 C7 H13 109.5
H12 C7 H13 109.5
P2 C8 H14 109.5
P2 C8 H15 109.5
H14 C8 H15 109.5
P2 C8 H16 109.5
H14 C8 H16 109.5
H15 C8 H16 109.5
P2 C9 H17 109.5
P2 C9 H18 109.5
H17 C9 H18 109.5
P2 C9 H19 109.5
H17 C9 H19 109.5
H18 C9 H19 109.5
P2 C10 H20 109.5
P2 C10 H21 109.5
H20 C10 H21 109.5
P2 C10 H22 109.5
H20 C10 H22 109.5
H21 C10 H22 109.5
C12 Si2 C11 107.89(11)
C12 Si2 C13 110.20(11)
C11 Si2 C13 103.55(11)
C12 Si2 C1 110.88(10)
C11 Si2 C1 111.98(10)
C13 Si2 C1 112.04(11)
Si2 C11 H23 109.5
Si2 C11 H24 109.5
H23 C11 H24 109.5
Si2 C11 H25 109.5
H23 C11 H25 109.5
H24 C11 H25 109.5
Si2 C12 H26 109.5
Si2 C12 H27 109.5
H26 C12 H27 109.5
Si2 C12 H28 109.5
H26 C12 H28 109.5
H27 C12 H28 109.5
Si2 C13 H29 109.5
Si2 C13 H30 109.5
H29 C13 H30 109.5
Si2 C13 H31 109.5
H29 C13 H31 109.5
H30 C13 H31 109.5
C15 Si3 C16 108.41(12)
C15 Si3 C14 105.24(11)
C16 Si3 C14 103.08(12)
C15 Si3 C1 112.68(10)
C16 Si3 C1 111.90(11)
C14 Si3 C1 114.83(11)
Si3 C14 H32 109.5
Si3 C14 H33 109.5
H32 C14 H33 109.5
Si3 C14 H34 109.5
H32 C14 H34 109.5
H33 C14 H34 109.5
Si3 C15 H35 109.5
Si3 C15 H36 109.5
H35 C15 H36 109.5
Si3 C15 H37 109.5
H35 C15 H37 109.5
H36 C15 H37 109.5
Si3 C16 H38 109.5
Si3 C16 H39 109.5
H38 C16 H39 109.5
Si3 C16 H40 109.5
H38 C16 H40 109.5
H39 C16 H40 109.5
C18 Si4 C17 109.09(14)
C18 Si4 C19 106.11(13)
C17 Si4 C19 102.47(13)
C18 Si4 C4 112.64(11)
C17 Si4 C4 111.64(11)
C19 Si4 C4 114.25(11)
Si4 C17 H41 109.5
Si4 C17 H42 109.5
H41 C17 H42 109.5
Si4 C17 H43 109.5
H41 C17 H43 109.5
H42 C17 H43 109.5
Si4 C18 H44 109.5
Si4 C18 H45 109.5
H44 C18 H45 109.5
Si4 C18 H46 109.5
H44 C18 H46 109.5
H45 C18 H46 109.5
Si4 C19 H47 109.5
Si4 C19 H48 109.5
H47 C19 H48 109.5
Si4 C19 H49 109.5
H47 C19 H49 109.5
H48 C19 H49 109.5
C21 Si5 C20 108.84(12)
C21 Si5 C22 107.37(11)
C20 Si5 C22 103.41(12)
C21 Si5 C4 110.54(11)
C20 Si5 C4 111.44(10)
C22 Si5 C4 114.85(12)
Si5 C20 H50 109.5
Si5 C20 H51 109.5
H50 C20 H51 109.5
Si5 C20 H52 109.5
H50 C20 H52 109.5
H51 C20 H52 109.5
Si5 C21 H53 109.5
Si5 C21 H54 109.5
H53 C21 H54 109.5
Si5 C21 H55 109.5
H53 C21 H55 109.5
H54 C21 H55 109.5
Si5 C22 H56 109.5
Si5 C22 H57 109.5
H56 C22 H57 109.5
Si5 C22 H58 109.5
H56 C22 H58 109.5
H57 C22 H58 109.5

loop_
_geom_bond_atom_site_label_1
_geom_bond_atom_site_label_2
_geom_bond_distance
Si1 C4 1.927(2)
Si1 C1 1.930(2)
Si1 Ni1 2.1331(8)
C1 C2 1.570(3)
C1 Si2 1.890(2)
C1 Si3 1.899(2)
C2 C3 1.540(3)
C2 H1 0.9900
C2 H2 0.9900
C3 C4 1.565(3)
C3 H3 0.9900
C3 H4 0.9900
C4 Si5 1.895(2)
C4 Si4 1.903(2)
Ni1 P1 2.1650(8)
Ni1 P2 2.1661(8)
P1 C6 1.828(2)
P1 C5 1.829(3)
P1 C7 1.831(2)
P2 C10 1.828(2)
P2 C9 1.828(2)
P2 C8 1.833(2)
C5 H5 0.9800
C5 H6 0.9800
C5 H7 0.9800
C6 H8 0.9800
C6 H9 0.9800
C6 H10 0.9800
C7 H11 0.9800
C7 H12 0.9800
C7 H13 0.9800
C8 H14 0.9800
C8 H15 0.9800
C8 H16 0.9800
C9 H17 0.9800
C9 H18 0.9800
C9 H19 0.9800
C10 H20 0.9800
C10 H21 0.9800
C10 H22 0.9800
Si2 C12 1.873(2)
Si2 C11 1.877(3)
Si2 C13 1.884(2)
C11 H23 0.9800
C11 H24 0.9800
C11 H25 0.9800
C12 H26 0.9800
C12 H27 0.9800
C12 H28 0.9800
C13 H29 0.9800
C13 H30 0.9800
C13 H31 0.9800
Si3 C15 1.867(2)
Si3 C16 1.875(2)
Si3 C14 1.882(2)
C14 H32 0.9800
C14 H33 0.9800
C14 H34 0.9800
C15 H35 0.9800
C15 H36 0.9800
C15 H37 0.9800
C16 H38 0.9800
C16 H39 0.9800
C16 H40 0.9800
Si4 C18 1.864(3)
Si4 C17 1.873(3)
Si4 C19 1.876(3)
C17 H41 0.9800
C17 H42 0.9800
C17 H43 0.9800
C18 H44 0.9800
C18 H45 0.9800
C18 H46 0.9800
C19 H47 0.9800
C19 H48 0.9800
C19 H49 0.9800
Si5 C21 1.865(2)
Si5 C20 1.873(3)
Si5 C22 1.880(2)
C20 H50 0.9800
C20 H51 0.9800
C20 H52 0.9800
C21 H53 0.9800
C21 H54 0.9800
C21 H55 0.9800
C22 H56 0.9800
C22 H57 0.9800
C22 H58 0.9800

loop_
_geom_torsion_atom_site_label_1
_geom_torsion_atom_site_label_2
_geom_torsion_atom_site_label_3
_geom_torsion_atom_site_label_4
_geom_torsion
C4 Si1 C1 C2 12.01(15)
Ni1 Si1 C1 C2 -168.25(10)
C4 Si1 C1 Si2 128.51(11)
Ni1 Si1 C1 Si2 -51.76(14)
C4 Si1 C1 Si3 -110.26(11)
Ni1 Si1 C1 Si3 69.48(13)
Si2 C1 C2 C3 -145.67(15)
Si3 C1 C2 C3 90.25(18)
Si1 C1 C2 C3 -32.5(2)
C1 C2 C3 C4 43.5(2)
C2 C3 C4 Si5 -144.54(15)
C2 C3 C4 Si4 90.93(19)
C2 C3 C4 Si1 -31.6(2)
C1 Si1 C4 C3 10.47(15)
Ni1 Si1 C4 C3 -169.27(10)
C1 Si1 C4 Si5 127.54(11)
Ni1 Si1 C4 Si5 -52.20(14)
C1 Si1 C4 Si4 -111.14(12)
Ni1 Si1 C4 Si4 69.12(14)
C4 Si1 Ni1 P1 -93.79(10)
C1 Si1 Ni1 P1 86.57(10)
C4 Si1 Ni1 P2 88.04(10)
C1 Si1 Ni1 P2 -91.61(10)
Si1 Ni1 P1 C6 106.78(10)
P2 Ni1 P1 C6 -74.73(10)
Si1 Ni1 P1 C5 -13.81(12)
P2 Ni1 P1 C5 164.68(11)
Si1 Ni1 P1 C7 -134.65(10)
P2 Ni1 P1 C7 43.83(10)
Si1 Ni1 P2 C10 -21.49(11)
P1 Ni1 P2 C10 160.01(11)
Si1 Ni1 P2 C9 -143.67(10)
P1 Ni1 P2 C9 37.82(10)
Si1 Ni1 P2 C8 98.00(10)
P1 Ni1 P2 C8 -80.51(10)
C2 C1 Si2 C12 178.83(15)
Si3 C1 Si2 C12 -56.38(14)
Si1 C1 Si2 C12 66.08(13)
C2 C1 Si2 C11 58.26(17)
Si3 C1 Si2 C11 -176.95(11)
Si1 C1 Si2 C11 -54.49(13)
C2 C1 Si2 C13 -57.59(18)
Si3 C1 Si2 C13 67.20(14)
Si1 C1 Si2 C13 -170.34(11)
C2 C1 Si3 C15 -148.37(15)
Si2 C1 Si3 C15 87.89(13)
Si1 C1 Si3 C15 -30.28(15)
C2 C1 Si3 C16 -25.90(18)
Si2 C1 Si3 C16 -149.64(12)
Si1 C1 Si3 C16 92.19(13)
C2 C1 Si3 C14 91.15(17)
Si2 C1 Si3 C14 -32.58(15)
Si1 C1 Si3 C14 -150.76(11)
C3 C4 Si4 C18 -151.11(17)
Si5 C4 Si4 C18 84.43(16)
Si1 C4 Si4 C18 -33.36(18)
C3 C4 Si4 C17 -27.96(18)
Si5 C4 Si4 C17 -152.42(12)
Si1 C4 Si4 C17 89.79(14)
C3 C4 Si4 C19 87.72(17)
Si5 C4 Si4 C19 -36.73(16)
Si1 C4 Si4 C19 -154.53(12)
C3 C4 Si5 C21 176.47(15)
Si4 C4 Si5 C21 -58.79(14)
Si1 C4 Si5 C21 63.71(13)
C3 C4 Si5 C20 55.30(17)
Si4 C4 Si5 C20 -179.96(11)
Si1 C4 Si5 C20 -57.47(13)
C3 C4 Si5 C22 -61.87(18)
Si4 C4 Si5 C22 62.87(15)
Si1 C4 Si5 C22 -174.63(11)
